data_1574365
loop_
_publ_author_name
'Ding, Yiming'
'Long, Xianwen'
'Zhang, Jingwei'
'Qu, Chunlei'
'Wang, Peng'
'Yang, Xiaodong'
'Puno, Pema-Tenzin'
'Deng, Jun'

_publ_section_title
;
 Asymmetric total synthesis of penicilfuranone A through an NHC-catalyzed
 umpolung strategy
;
_journal_issue 19
_journal_name_full 'Chemical Science'
_journal_page_first 8302
_journal_page_last 8308
_journal_paper_doi 10.1039/D5SC01508A
_journal_volume 16
_journal_year 2025
_chemical_formula_moiety 'C21 H24 O6'
_chemical_formula_sum 'C21 H24 O6'
_chemical_formula_weight 372.40
_space_group_crystal_system monoclinic
_space_group_IT_number 14
_space_group_name_Hall '-P 2yn'
_space_group_name_H-M_alt 'P 1 21/n 1'
_atom_sites_solution_hydrogens geom
_atom_sites_solution_primary dual
_audit_creation_date 2025-03-24
_audit_creation_method
;
Olex2 1.5
(compiled 2024.02.16 svn.r378c4104 for OlexSys, GUI svn.r6928)
;
_audit_update_record
;
2025-04-02 deposited with the CCDC.	2025-04-07 downloaded from the CCDC.
;
_cell_angle_alpha 90
_cell_angle_beta 106.262(3)
_cell_angle_gamma 90
_cell_formula_units_Z 4
_cell_length_a 8.9343(2)
_cell_length_b 19.9249(5)
_cell_length_c 11.1682(4)
_cell_measurement_reflns_used 9964
_cell_measurement_temperature 104(7)
_cell_measurement_theta_max 35.4470
_cell_measurement_theta_min 2.7650
_cell_volume 1908.57(10)
_computing_cell_refinement 'CrysAlisPro 1.171.43.136a (Rigaku OD, 2024)'
_computing_data_collection 'CrysAlisPro 1.171.43.136a (Rigaku OD, 2024)'
_computing_data_reduction 'CrysAlisPro 1.171.43.136a (Rigaku OD, 2024)'
_computing_molecular_graphics 'Olex2 1.5 (Dolomanov et al., 2009)'
_computing_publication_material 'Olex2 1.5 (Dolomanov et al., 2009)'
_computing_structure_refinement 'SHELXL 2018/3 (Sheldrick, 2015)'
_computing_structure_solution 'SHELXT 2014/5 (Sheldrick, 2014)'
_diffrn_ambient_environment N~2~
_diffrn_ambient_temperature 104(7)
_diffrn_detector 'Hybrid Pixel Array Detector'
_diffrn_detector_area_resol_mean 10.0000
_diffrn_detector_type 'HyPix-Arc 150'
_diffrn_measured_fraction_theta_full 0.999
_diffrn_measured_fraction_theta_max 0.852
_diffrn_measurement_details
;
List of Runs (angles in degrees, time in seconds):

  # Type    Start    End  Width  t~exp~   \w     \q     \k     \f   Frames
#--------------------------------------------------------------------------
  1  \w    -45.00   7.00   0.50    0.15    --   10.00 -55.00 109.78  104
  2  \w    -45.00   7.00   0.50    0.15    --   10.00 -53.00  26.65  104
  3  \w    -48.00 -23.00   0.50    0.15    --   10.00 -38.00-157.75   50
  4  \w     -8.00  48.00   0.50    0.15    --  -10.00  44.00-160.85  112
  5  \w    -49.00 -20.00   0.50    0.15    --  -10.00 130.00-140.81   58
  6  \w    -54.00 -25.00   0.50    0.15    --  -10.00 137.00  41.68   58
  7  \w     -2.00  28.00   0.50    0.15    --   -0.18  72.00 127.67   60
  8  \w      9.00  35.00   0.50    0.15    --   -0.18-123.00 165.50   52
;
_diffrn_measurement_device 'four-circle diffractometer'
_diffrn_measurement_device_type 'ROD, Synergy Custom DW system, HyPix-Arc 150'
_diffrn_measurement_method '\w scans'
_diffrn_orient_matrix_type 'CrysAlisPro convention (1999,Acta A55,543-557)'
_diffrn_orient_matrix_UB_11 -0.0811668000
_diffrn_orient_matrix_UB_12 0.0022385000
_diffrn_orient_matrix_UB_13 -0.0297296000
_diffrn_orient_matrix_UB_21 0.0043687000
_diffrn_orient_matrix_UB_22 0.0354938000
_diffrn_orient_matrix_UB_23 0.0047501000
_diffrn_orient_matrix_UB_31 0.0152987000
_diffrn_orient_matrix_UB_32 0.0017490000
_diffrn_orient_matrix_UB_33 -0.0588859000
_diffrn_radiation_monochromator mirror
_diffrn_radiation_probe x-ray
_diffrn_radiation_type 'Mo K\a'
_diffrn_radiation_wavelength 0.71073
_diffrn_reflns_av_R_equivalents 0.0390
_diffrn_reflns_av_unetI/netI 0.0462
_diffrn_reflns_Laue_measured_fraction_full 0.999
_diffrn_reflns_Laue_measured_fraction_max 0.852
_diffrn_reflns_limit_h_max 14
_diffrn_reflns_limit_h_min -13
_diffrn_reflns_limit_k_max 31
_diffrn_reflns_limit_k_min -29
_diffrn_reflns_limit_l_max 16
_diffrn_reflns_limit_l_min -14
_diffrn_reflns_number 25650
_diffrn_reflns_point_group_measured_fraction_full 0.999
_diffrn_reflns_point_group_measured_fraction_max 0.852
_diffrn_reflns_theta_full 25.242
_diffrn_reflns_theta_max 35.904
_diffrn_reflns_theta_min 2.585
_diffrn_source 'Rotating-anode X-ray tube'
_diffrn_source_type 'Rigaku (Mo) X-ray Source'
_exptl_absorpt_coefficient_mu 0.095
_exptl_absorpt_correction_T_max 1.00000
_exptl_absorpt_correction_T_min 0.63444
_exptl_absorpt_correction_type multi-scan
_exptl_absorpt_process_details
;
CrysAlisPro 1.171.43.136a (Rigaku Oxford Diffraction, 2024)
Empirical absorption correction using spherical harmonics,
implemented in SCALE3 ABSPACK scaling algorithm.
;
_exptl_crystal_colour 'clear light colourless'
_exptl_crystal_colour_lustre clear
_exptl_crystal_colour_modifier light
_exptl_crystal_colour_primary colourless
_exptl_crystal_density_diffrn 1.296
_exptl_crystal_description needle
_exptl_crystal_F_000 792
_exptl_crystal_size_max 0.3
_exptl_crystal_size_mid 0.3
_exptl_crystal_size_min 0.2
_refine_diff_density_max 0.463
_refine_diff_density_min -0.260
_refine_diff_density_rms 0.060
_refine_ls_extinction_method none
_refine_ls_goodness_of_fit_ref 1.014
_refine_ls_hydrogen_treatment constr
_refine_ls_matrix_type full
_refine_ls_number_parameters 250
_refine_ls_number_reflns 7654
_refine_ls_number_restraints 0
_refine_ls_restrained_S_all 1.014
_refine_ls_R_factor_all 0.0728
_refine_ls_R_factor_gt 0.0501
_refine_ls_shift/su_max 0.001
_refine_ls_shift/su_mean 0.000
_refine_ls_structure_factor_coef Fsqd
_refine_ls_weighting_details 'w=1/[\s^2^(Fo^2^)+(0.1000P)^2^] where P=(Fo^2^+2Fc^2^)/3'
_refine_ls_weighting_scheme calc
_refine_ls_wR_factor_gt 0.1454
_refine_ls_wR_factor_ref 0.1602
_reflns_Friedel_coverage 0.000
_reflns_number_gt 5534
_reflns_number_total 7654
_reflns_threshold_expression 'I > 2\s(I)'
_cod_data_source_file d5sc01508a2.cif
_cod_data_source_block 37-mr-20250323a_auto
_cod_depositor_comments 'Adding full bibliography for 1574363--1574365.cif.'
_cod_database_code 1574365
_shelx_shelxl_version_number 2018/3
_shelx_space_group_comment
;
The symmetry employed for this shelxl refinement is uniquely defined
by the following loop, which should always be used as a source of
symmetry information in preference to the above space-group names.
They are only intended as comments.
;
_shelx_estimated_absorpt_t_max 0.981
_shelx_estimated_absorpt_t_min 0.972
_olex2_refinement_description
;
1.a Ternary CH refined with riding coordinates:
 C009(H009), C00F(H00F)
1.b Secondary CH2 refined with riding coordinates:
 C00L(H00A,H00B)
1.c Aromatic/amide H refined with riding coordinates:
 C00G(H00G), C00H(H00H), C00K(H00K), C00N(H00N)
1.d Idealised Me refined as rotating group:
 C00M(H00C,H00D,H00E), C00O(H00I,H00J,H00L), C00P(H00M,H00O,H00P), C00Q(H00Q,
 H00R,H00S), C00R(H00T,H00U,H00V)
1.e Idealised tetrahedral OH refined as rotating group:
 O003(H003)
;
_olex2_submission_special_instructions 'No special instructions were received'
_oxdiff_exptl_absorpt_empirical_details
;
Empirical correction (ABSPACK) includes:
- Absorption correction using spherical harmonics
- Frame scaling
;
_oxdiff_exptl_absorpt_empirical_full_max 2.368
_oxdiff_exptl_absorpt_empirical_full_min 0.575

loop_
_space_group_symop_operation_xyz
'x, y, z'
'-x+1/2, y+1/2, -z+1/2'
'-x, -y, -z'
'x-1/2, -y-1/2, z-1/2'

loop_
_atom_site_label
_atom_site_type_symbol
_atom_site_fract_x
_atom_site_fract_y
_atom_site_fract_z
_atom_site_U_iso_or_equiv
_atom_site_adp_type
_atom_site_occupancy
_atom_site_site_symmetry_order
_atom_site_calc_flag
_atom_site_refinement_flags_posn
_atom_site_refinement_flags_adp
_atom_site_refinement_flags_occupancy
_atom_site_disorder_assembly
_atom_site_disorder_group
O001 O 0.49884(8) 0.74061(4) 0.27677(7) 0.01717(15) Uani 1 1 d . . . . .
O002 O 0.41563(8) 0.61829(4) 0.59750(7) 0.01670(15) Uani 1 1 d . . . . .
O003 O 0.85804(8) 0.65167(4) 0.48758(7) 0.01935(16) Uani 1 1 d . . . . .
H003 H 0.807873 0.618796 0.503438 0.029 Uiso 1 1 calc R U . . .
O004 O 0.61181(8) 0.57553(4) 0.53195(7) 0.02040(17) Uani 1 1 d . . . . .
O005 O 0.67633(9) 0.57914(4) -0.00745(7) 0.02414(18) Uani 1 1 d . . . . .
O006 O 0.31293(9) 0.75076(4) 0.51630(8) 0.02476(18) Uani 1 1 d . . . . .
C007 C 0.54370(10) 0.68420(5) 0.34187(9) 0.01382(18) Uani 1 1 d . . . . .
C008 C 0.92613(10) 0.61279(5) 0.30342(9) 0.01459(18) Uani 1 1 d . . . . .
C009 C 0.60505(11) 0.64209(5) 0.14935(9) 0.01535(18) Uani 1 1 d . . . . .
H009 H 0.612162 0.689650 0.122858 0.018 Uiso 1 1 calc R U . . .
C00A C 0.51241(10) 0.61849(5) 0.52591(9) 0.01421(18) Uani 1 1 d . . . . .
C00B C 0.82417(11) 0.65967(5) 0.35522(9) 0.01430(18) Uani 1 1 d . . . . .
C00C C 0.87450(11) 0.58611(5) 0.18300(9) 0.01497(18) Uani 1 1 d . . . . .
C00D C 0.48316(10) 0.67596(5) 0.44063(9) 0.01396(18) Uani 1 1 d . . . . .
C00E C 0.71671(11) 0.60042(5) 0.09940(9) 0.01624(19) Uani 1 1 d . . . . .
C00F C 0.65021(10) 0.64059(5) 0.29307(9) 0.01305(17) Uani 1 1 d . . . . .
H00F H 0.635610 0.593443 0.318366 0.016 Uiso 1 1 calc R U . . .
C00G C 0.97134(12) 0.54270(5) 0.13930(10) 0.0192(2) Uani 1 1 d . . . . .
H00G H 0.935528 0.524372 0.057726 0.023 Uiso 1 1 calc R U . . .
C00H C 1.07561(11) 0.59653(5) 0.37806(10) 0.0194(2) Uani 1 1 d . . . . .
H00H H 1.112651 0.615028 0.459417 0.023 Uiso 1 1 calc R U . . .
C00I C 0.38639(11) 0.73490(5) 0.44378(10) 0.01661(19) Uani 1 1 d . . . . .
C00J C 0.39119(12) 0.77731(5) 0.33119(11) 0.0198(2) Uani 1 1 d . . . . .
C00K C 1.17006(12) 0.55338(5) 0.33345(11) 0.0225(2) Uani 1 1 d . . . . .
H00K H 1.270886 0.542202 0.385071 0.027 Uiso 1 1 calc R U . . .
C00L C 0.43694(13) 0.56485(5) 0.68972(10) 0.0210(2) Uani 1 1 d . . . . .
H00A H 0.533868 0.572159 0.757765 0.025 Uiso 1 1 calc R U . . .
H00B H 0.443983 0.520800 0.650636 0.025 Uiso 1 1 calc R U . . .
C00M C 0.86376(12) 0.73265(5) 0.33550(11) 0.0197(2) Uani 1 1 d . . . . .
H00C H 0.797282 0.762416 0.368292 0.030 Uiso 1 1 calc R U . . .
H00D H 0.845966 0.741152 0.246171 0.030 Uiso 1 1 calc R U . . .
H00E H 0.973424 0.741222 0.379375 0.030 Uiso 1 1 calc R U . . .
C00N C 1.11837(12) 0.52639(5) 0.21391(11) 0.0226(2) Uani 1 1 d . . . . .
H00N H 1.183522 0.497035 0.183894 0.027 Uiso 1 1 calc R U . . .
C00O C 0.43731(11) 0.61822(6) 0.09206(10) 0.0245(2) Uani 1 1 d . . . . .
H00I H 0.412096 0.620457 0.000918 0.037 Uiso 1 1 calc R U . . .
H00J H 0.365643 0.647097 0.120902 0.037 Uiso 1 1 calc R U . . .
H00L H 0.426845 0.571817 0.117689 0.037 Uiso 1 1 calc R U . . .
C00P C 0.29720(15) 0.56673(7) 0.74004(12) 0.0295(3) Uani 1 1 d . . . . .
H00M H 0.203823 0.553786 0.674122 0.044 Uiso 1 1 calc R U . . .
H00O H 0.283930 0.612255 0.768666 0.044 Uiso 1 1 calc R U . . .
H00P H 0.312917 0.535362 0.810066 0.044 Uiso 1 1 calc R U . . .
C00Q C 0.23301(14) 0.77687(7) 0.23501(12) 0.0337(3) Uani 1 1 d . . . . .
H00Q H 0.242309 0.796508 0.156961 0.051 Uiso 1 1 calc R U . . .
H00R H 0.159070 0.803247 0.265994 0.051 Uiso 1 1 calc R U . . .
H00S H 0.195462 0.730566 0.219939 0.051 Uiso 1 1 calc R U . . .
C00R C 0.45820(18) 0.84661(6) 0.36630(14) 0.0356(3) Uani 1 1 d . . . . .
H00T H 0.562927 0.842673 0.424144 0.053 Uiso 1 1 calc R U . . .
H00U H 0.390974 0.871582 0.406468 0.053 Uiso 1 1 calc R U . . .
H00V H 0.464122 0.870487 0.291045 0.053 Uiso 1 1 calc R U . . .

loop_
_atom_site_aniso_label
_atom_site_aniso_U_11
_atom_site_aniso_U_22
_atom_site_aniso_U_33
_atom_site_aniso_U_23
_atom_site_aniso_U_13
_atom_site_aniso_U_12
O001 0.0182(3) 0.0182(3) 0.0179(4) 0.0057(3) 0.0096(3) 0.0065(2)
O002 0.0179(3) 0.0180(3) 0.0152(4) 0.0039(3) 0.0063(3) 0.0000(2)
O003 0.0162(3) 0.0284(4) 0.0127(4) -0.0026(3) 0.0029(3) -0.0002(3)
O004 0.0219(3) 0.0175(3) 0.0235(4) 0.0053(3) 0.0091(3) 0.0051(3)
O005 0.0234(4) 0.0324(4) 0.0159(4) -0.0070(3) 0.0043(3) 0.0026(3)
O006 0.0305(4) 0.0257(4) 0.0241(4) 0.0048(3) 0.0175(3) 0.0104(3)
C007 0.0125(4) 0.0146(4) 0.0140(5) 0.0002(3) 0.0031(3) 0.0013(3)
C008 0.0127(4) 0.0145(4) 0.0170(5) -0.0005(3) 0.0048(3) 0.0007(3)
C009 0.0144(4) 0.0184(4) 0.0131(5) -0.0008(3) 0.0036(3) 0.0018(3)
C00A 0.0149(4) 0.0142(4) 0.0130(5) -0.0011(3) 0.0030(3) -0.0010(3)
C00B 0.0132(4) 0.0163(4) 0.0135(5) -0.0022(3) 0.0038(3) 0.0003(3)
C00C 0.0139(4) 0.0158(4) 0.0165(5) -0.0014(3) 0.0063(3) -0.0001(3)
C00D 0.0131(4) 0.0150(4) 0.0137(5) 0.0017(3) 0.0036(3) 0.0024(3)
C00E 0.0159(4) 0.0185(4) 0.0148(5) -0.0018(3) 0.0051(3) -0.0009(3)
C00F 0.0117(4) 0.0147(4) 0.0134(4) -0.0001(3) 0.0046(3) 0.0007(3)
C00G 0.0183(4) 0.0202(4) 0.0212(5) -0.0045(4) 0.0087(4) 0.0012(3)
C00H 0.0138(4) 0.0202(4) 0.0220(5) -0.0030(4) 0.0015(4) 0.0014(3)
C00I 0.0173(4) 0.0167(4) 0.0173(5) 0.0025(4) 0.0073(4) 0.0042(3)
C00J 0.0218(4) 0.0190(4) 0.0236(5) 0.0070(4) 0.0144(4) 0.0100(4)
C00K 0.0141(4) 0.0210(5) 0.0308(6) -0.0026(4) 0.0038(4) 0.0031(3)
C00L 0.0286(5) 0.0175(4) 0.0178(5) 0.0059(4) 0.0077(4) -0.0018(4)
C00M 0.0185(4) 0.0168(4) 0.0250(6) -0.0049(4) 0.0080(4) -0.0020(3)
C00N 0.0179(4) 0.0191(5) 0.0326(6) -0.0045(4) 0.0099(4) 0.0027(3)
C00O 0.0138(4) 0.0396(6) 0.0186(5) -0.0064(5) 0.0019(4) -0.0002(4)
C00P 0.0379(6) 0.0299(6) 0.0255(6) 0.0042(5) 0.0168(5) -0.0066(5)
C00Q 0.0220(5) 0.0539(8) 0.0278(6) 0.0212(6) 0.0113(5) 0.0180(5)
C00R 0.0507(8) 0.0172(5) 0.0531(9) 0.0033(5) 0.0380(7) 0.0046(5)

loop_
_atom_type_symbol
_atom_type_description
_atom_type_scat_dispersion_real
_atom_type_scat_dispersion_imag
_atom_type_scat_source
C C 0.0033 0.0016 'International Tables Vol C Tables 4.2.6.8 and 6.1.1.4'
H H 0.0000 0.0000 'International Tables Vol C Tables 4.2.6.8 and 6.1.1.4'
O O 0.0106 0.0060 'International Tables Vol C Tables 4.2.6.8 and 6.1.1.4'

loop_
_geom_angle_atom_site_label_1
_geom_angle_atom_site_label_2
_geom_angle_atom_site_label_3
_geom_angle
_geom_angle_site_symmetry_1
_geom_angle_site_symmetry_3
_geom_angle_publ_flag
C007 O001 C00J 108.95(7) . . ?
C00A O002 C00L 116.64(8) . . ?
C00B O003 H003 109.5 . . ?
O001 C007 C00D 114.41(8) . . ?
O001 C007 C00F 114.42(8) . . ?
C00D C007 C00F 131.17(8) . . ?
C00C C008 C00B 121.70(8) . . ?
C00C C008 C00H 119.17(9) . . ?
C00H C008 C00B 119.12(9) . . ?
C00E C009 H009 107.9 . . ?
C00E C009 C00F 111.37(8) . . ?
C00E C009 C00O 110.07(8) . . ?
C00F C009 H009 107.9 . . ?
C00O C009 H009 107.9 . . ?
C00O C009 C00F 111.67(8) . . ?
O002 C00A C00D 111.39(8) . . ?
O004 C00A O002 123.29(9) . . ?
O004 C00A C00D 125.31(9) . . ?
O003 C00B C008 110.30(8) . . ?
O003 C00B C00F 109.15(7) . . ?
O003 C00B C00M 105.33(8) . . ?
C008 C00B C00F 107.93(7) . . ?
C00M C00B C008 109.94(8) . . ?
C00M C00B C00F 114.18(8) . . ?
C008 C00C C00E 122.09(8) . . ?
C008 C00C C00G 119.93(9) . . ?
C00G C00C C00E 117.96(9) . . ?
C007 C00D C00A 125.39(8) . . ?
C007 C00D C00I 107.01(8) . . ?
C00I C00D C00A 127.59(9) . . ?
O005 C00E C009 120.24(9) . . ?
O005 C00E C00C 121.09(9) . . ?
C00C C00E C009 118.67(8) . . ?
C007 C00F C009 111.07(7) . . ?
C007 C00F C00B 110.58(7) . . ?
C007 C00F H00F 107.2 . . ?
C009 C00F C00B 113.32(7) . . ?
C009 C00F H00F 107.2 . . ?
C00B C00F H00F 107.2 . . ?
C00C C00G H00G 119.7 . . ?
C00N C00G C00C 120.61(10) . . ?
C00N C00G H00G 119.7 . . ?
C008 C00H H00H 119.9 . . ?
C00K C00H C008 120.20(10) . . ?
C00K C00H H00H 119.9 . . ?
O006 C00I C00D 130.96(9) . . ?
O006 C00I C00J 123.29(9) . . ?
C00D C00I C00J 105.74(8) . . ?
O001 C00J C00I 103.77(7) . . ?
O001 C00J C00Q 107.00(9) . . ?
O001 C00J C00R 107.72(8) . . ?
C00Q C00J C00I 110.17(9) . . ?
C00R C00J C00I 113.11(10) . . ?
C00R C00J C00Q 114.30(10) . . ?
C00H C00K H00K 119.7 . . ?
C00H C00K C00N 120.69(9) . . ?
C00N C00K H00K 119.7 . . ?
O002 C00L H00A 110.4 . . ?
O002 C00L H00B 110.4 . . ?
O002 C00L C00P 106.72(9) . . ?
H00A C00L H00B 108.6 . . ?
C00P C00L H00A 110.4 . . ?
C00P C00L H00B 110.4 . . ?
C00B C00M H00C 109.5 . . ?
C00B C00M H00D 109.5 . . ?
C00B C00M H00E 109.5 . . ?
H00C C00M H00D 109.5 . . ?
H00C C00M H00E 109.5 . . ?
H00D C00M H00E 109.5 . . ?
C00G C00N C00K 119.40(9) . . ?
C00G C00N H00N 120.3 . . ?
C00K C00N H00N 120.3 . . ?
C009 C00O H00I 109.5 . . ?
C009 C00O H00J 109.5 . . ?
C009 C00O H00L 109.5 . . ?
H00I C00O H00J 109.5 . . ?
H00I C00O H00L 109.5 . . ?
H00J C00O H00L 109.5 . . ?
C00L C00P H00M 109.5 . . ?
C00L C00P H00O 109.5 . . ?
C00L C00P H00P 109.5 . . ?
H00M C00P H00O 109.5 . . ?
H00M C00P H00P 109.5 . . ?
H00O C00P H00P 109.5 . . ?
C00J C00Q H00Q 109.5 . . ?
C00J C00Q H00R 109.5 . . ?
C00J C00Q H00S 109.5 . . ?
H00Q C00Q H00R 109.5 . . ?
H00Q C00Q H00S 109.5 . . ?
H00R C00Q H00S 109.5 . . ?
C00J C00R H00T 109.5 . . ?
C00J C00R H00U 109.5 . . ?
C00J C00R H00V 109.5 . . ?
H00T C00R H00U 109.5 . . ?
H00T C00R H00V 109.5 . . ?
H00U C00R H00V 109.5 . . ?

loop_
_geom_bond_atom_site_label_1
_geom_bond_atom_site_label_2
_geom_bond_distance
_geom_bond_site_symmetry_2
_geom_bond_publ_flag
O001 C007 1.3376(11) . ?
O001 C00J 1.4685(11) . ?
O002 C00A 1.3319(11) . ?
O002 C00L 1.4565(12) . ?
O003 H003 0.8400 . ?
O003 C00B 1.4324(12) . ?
O004 C00A 1.2216(11) . ?
O005 C00E 1.2218(13) . ?
O006 C00I 1.2183(12) . ?
C007 C00D 1.3676(13) . ?
C007 C00F 1.4993(12) . ?
C008 C00B 1.5271(13) . ?
C008 C00C 1.3987(14) . ?
C008 C00H 1.3999(13) . ?
C009 H009 1.0000 . ?
C009 C00E 1.5191(13) . ?
C009 C00F 1.5419(14) . ?
C009 C00O 1.5312(14) . ?
C00A C00D 1.4654(13) . ?
C00B C00F 1.5613(13) . ?
C00B C00M 1.5271(14) . ?
C00C C00E 1.4843(13) . ?
C00C C00G 1.4040(13) . ?
C00D C00I 1.4645(13) . ?
C00F H00F 1.0000 . ?
C00G H00G 0.9500 . ?
C00G C00N 1.3830(15) . ?
C00H H00H 0.9500 . ?
C00H C00K 1.3911(14) . ?
C00I C00J 1.5255(14) . ?
C00J C00Q 1.5169(17) . ?
C00J C00R 1.5124(17) . ?
C00K H00K 0.9500 . ?
C00K C00N 1.3927(16) . ?
C00L H00A 0.9900 . ?
C00L H00B 0.9900 . ?
C00L C00P 1.5063(16) . ?
C00M H00C 0.9800 . ?
C00M H00D 0.9800 . ?
C00M H00E 0.9800 . ?
C00N H00N 0.9500 . ?
C00O H00I 0.9800 . ?
C00O H00J 0.9800 . ?
C00O H00L 0.9800 . ?
C00P H00M 0.9800 . ?
C00P H00O 0.9800 . ?
C00P H00P 0.9800 . ?
C00Q H00Q 0.9800 . ?
C00Q H00R 0.9800 . ?
C00Q H00S 0.9800 . ?
C00R H00T 0.9800 . ?
C00R H00U 0.9800 . ?
C00R H00V 0.9800 . ?

loop_
_geom_torsion_atom_site_label_1
_geom_torsion_atom_site_label_2
_geom_torsion_atom_site_label_3
_geom_torsion_atom_site_label_4
_geom_torsion
_geom_torsion_site_symmetry_1
_geom_torsion_site_symmetry_2
_geom_torsion_site_symmetry_3
_geom_torsion_site_symmetry_4
_geom_torsion_publ_flag
O001 C007 C00D C00A 179.38(9) . . . . ?
O001 C007 C00D C00I -0.85(11) . . . . ?
O001 C007 C00F C009 -36.62(11) . . . . ?
O001 C007 C00F C00B 90.09(10) . . . . ?
O002 C00A C00D C007 -168.23(9) . . . . ?
O002 C00A C00D C00I 12.05(14) . . . . ?
O003 C00B C00F C007 59.13(10) . . . . ?
O003 C00B C00F C009 -175.43(7) . . . . ?
O004 C00A C00D C007 11.57(16) . . . . ?
O004 C00A C00D C00I -168.16(10) . . . . ?
O006 C00I C00J O001 177.09(10) . . . . ?
O006 C00I C00J C00Q -68.66(14) . . . . ?
O006 C00I C00J C00R 60.64(14) . . . . ?
C007 O001 C00J C00I 2.83(11) . . . . ?
C007 O001 C00J C00Q -113.66(10) . . . . ?
C007 O001 C00J C00R 123.00(10) . . . . ?
C007 C00D C00I O006 -177.78(11) . . . . ?
C007 C00D C00I C00J 2.57(11) . . . . ?
C008 C00B C00F C007 179.02(8) . . . . ?
C008 C00B C00F C009 -55.54(10) . . . . ?
C008 C00C C00E O005 176.62(10) . . . . ?
C008 C00C C00E C009 -3.57(14) . . . . ?
C008 C00C C00G C00N -0.54(15) . . . . ?
C008 C00H C00K C00N 0.72(16) . . . . ?
C00A O002 C00L C00P -168.91(9) . . . . ?
C00A C00D C00I O006 1.98(18) . . . . ?
C00A C00D C00I C00J -177.66(9) . . . . ?
C00B C008 C00C C00E -1.39(15) . . . . ?
C00B C008 C00C C00G -179.43(9) . . . . ?
C00B C008 C00H C00K 179.33(9) . . . . ?
C00C C008 C00B O003 149.16(9) . . . . ?
C00C C008 C00B C00F 30.01(12) . . . . ?
C00C C008 C00B C00M -95.12(11) . . . . ?
C00C C008 C00H C00K -1.18(15) . . . . ?
C00C C00G C00N C00K 0.07(16) . . . . ?
C00D C007 C00F C009 142.60(10) . . . . ?
C00D C007 C00F C00B -90.70(12) . . . . ?
C00D C00I C00J O001 -3.23(10) . . . . ?
C00D C00I C00J C00Q 111.02(10) . . . . ?
C00D C00I C00J C00R -119.68(10) . . . . ?
C00E C009 C00F C007 177.54(8) . . . . ?
C00E C009 C00F C00B 52.36(10) . . . . ?
C00E C00C C00G C00N -178.67(9) . . . . ?
C00F C007 C00D C00A 0.17(16) . . . . ?
C00F C007 C00D C00I 179.94(9) . . . . ?
C00F C009 C00E O005 158.05(9) . . . . ?
C00F C009 C00E C00C -21.76(12) . . . . ?
C00G C00C C00E O005 -5.30(15) . . . . ?
C00G C00C C00E C009 174.51(9) . . . . ?
C00H C008 C00B O003 -31.35(12) . . . . ?
C00H C008 C00B C00F -150.51(9) . . . . ?
C00H C008 C00B C00M 84.36(11) . . . . ?
C00H C008 C00C C00E 179.13(9) . . . . ?
C00H C008 C00C C00G 1.09(15) . . . . ?
C00H C00K C00N C00G -0.16(17) . . . . ?
C00J O001 C007 C00D -1.36(11) . . . . ?
C00J O001 C007 C00F 177.99(8) . . . . ?
C00L O002 C00A O004 2.41(14) . . . . ?
C00L O002 C00A C00D -177.79(8) . . . . ?
C00M C00B C00F C007 -58.42(11) . . . . ?
C00M C00B C00F C009 67.02(10) . . . . ?
C00O C009 C00E O005 33.64(13) . . . . ?
C00O C009 C00E C00C -146.16(9) . . . . ?
C00O C009 C00F C007 -58.95(11) . . . . ?
C00O C009 C00F C00B 175.87(8) . . . . ?
